data_4027743
loop_
_publ_author_name
'Jinzhen Lu'
'Thanh Hai Le'
'Daouda A. K. Traore'
'Matthew C. J. Wilce'
'Alan M. Bond'
'Lisandra L. Martin'

_publ_contact_author_address ' School of Chemistry, Monash University, Clayton, Vic. 3800, Australia. '
_publ_contact_author_email ' alan.bond@monash.edu,lisa.martin@monash.edu'
_publ_contact_author_fax 61399054597
_publ_contact_author_name 'Prof Alan M Bond,A/Prof  Lisandra L Martin'
_publ_contact_author_phone 61399051338
_publ_section_title
;
 Synthetic Precursors for TCNQF42- Compounds: Synthesis, Characterization,
 and Electrochemical Studies of (Pr4N)2TCNQF4 and Li2TCNQF4
;
_journal_name_full 'Journal of Organic Chemistry'
_journal_page_first 10568
_journal_page_last 10574
_journal_paper_doi 10.1021/jo301403v
_journal_volume 77
_journal_year 2012
_chemical_formula_moiety 'C18 H28 F2 N3'
_chemical_formula_sum 'C18 H28 F2 N3'
_chemical_formula_weight 324.43
_chemical_name_common TPA2TCNQF4
_chemical_name_systematic TPA2TCNQF4
_space_group_IT_number 14
_symmetry_cell_setting monoclinic
_symmetry_space_group_name_Hall '-P 2yn'
_symmetry_space_group_name_H-M 'P 1 21/n 1'
_atom_sites_solution_hydrogens geom
_atom_sites_solution_primary direct
_atom_sites_solution_secondary difmap
_audit_creation_method SHELXL-97
_cell_angle_alpha 90.00
_cell_angle_beta 103.94(3)
_cell_angle_gamma 90.00
_cell_formula_units_Z 4
_cell_length_a 10.591(2)
_cell_length_b 11.791(2)
_cell_length_c 14.954(3)
_cell_measurement_temperature 123(2)
_cell_measurement_theta_max 24.99
_cell_measurement_theta_min 2.63
_cell_volume 1812.4(6)
_computing_cell_refinement 'XDS (Kabsch, 1993)'
_computing_data_collection Blu-Ice
_computing_data_reduction 'XDS (Kabsch, 1993)'
_computing_molecular_graphics 'X-Seed (Barbour)'
_computing_publication_material CIFTAB
_computing_structure_refinement 'SHELXL-97 (Sheldrick, 1997)'
_computing_structure_solution 'SHELXS-97 (Sheldrick, 1990)'
_diffrn_ambient_temperature 123(2)
_diffrn_measured_fraction_theta_full 0.977
_diffrn_measured_fraction_theta_max 0.977
_diffrn_radiation_monochromator graphite
_diffrn_radiation_source 'fine-focus sealed tube'
_diffrn_radiation_type MoK\a
_diffrn_radiation_wavelength 0.77343
_diffrn_reflns_av_R_equivalents 0.0352
_diffrn_reflns_av_sigmaI/netI 0.0290
_diffrn_reflns_limit_h_max 11
_diffrn_reflns_limit_h_min -11
_diffrn_reflns_limit_k_max 12
_diffrn_reflns_limit_k_min -12
_diffrn_reflns_limit_l_max 16
_diffrn_reflns_limit_l_min -16
_diffrn_reflns_number 11403
_diffrn_reflns_theta_full 24.99
_diffrn_reflns_theta_max 24.99
_diffrn_reflns_theta_min 2.63
_exptl_absorpt_coefficient_mu 0.085
_exptl_absorpt_correction_T_max 0.9873
_exptl_absorpt_correction_T_min 0.9815
_exptl_absorpt_correction_type empirical
_exptl_absorpt_process_details XDS
_exptl_crystal_colour colourless
_exptl_crystal_density_diffrn 1.189
_exptl_crystal_description block
_exptl_crystal_F_000 700
_exptl_crystal_size_max 0.22
_exptl_crystal_size_mid 0.19
_exptl_crystal_size_min 0.15
_refine_diff_density_max 0.565
_refine_diff_density_min -0.219
_refine_diff_density_rms 0.045
_refine_ls_extinction_method none
_refine_ls_goodness_of_fit_ref 1.054
_refine_ls_hydrogen_treatment constr
_refine_ls_matrix_type full
_refine_ls_number_parameters 212
_refine_ls_number_reflns 3110
_refine_ls_number_restraints 0
_refine_ls_restrained_S_all 1.054
_refine_ls_R_factor_all 0.0469
_refine_ls_R_factor_gt 0.0445
_refine_ls_shift/su_max 0.001
_refine_ls_shift/su_mean 0.000
_refine_ls_structure_factor_coef Fsqd
_refine_ls_weighting_details 'calc w=1/[\s^2^(Fo^2^)+(0.0372P)^2^+1.5387P] where P=(Fo^2^+2Fc^2^)/3'
_refine_ls_weighting_scheme calc
_refine_ls_wR_factor_gt 0.1078
_refine_ls_wR_factor_ref 0.1095
_reflns_number_gt 2902
_reflns_number_total 2478
_reflns_threshold_expression >2sigma(I)
_cod_data_source_file jo301403v_si_001.cif
_cod_data_source_block c:\data\stufff~1\fromda~1\jl11\refine\mono
_cod_original_cell_volume 1812.5(6)
_cod_database_code 4027743

loop_
_symmetry_equiv_pos_as_xyz
'x, y, z'
'-x+1/2, y+1/2, -z+1/2'
'-x, -y, -z'
'x-1/2, -y-1/2, z-1/2'

loop_
_atom_site_label
_atom_site_type_symbol
_atom_site_fract_x
_atom_site_fract_y
_atom_site_fract_z
_atom_site_U_iso_or_equiv
_atom_site_adp_type
_atom_site_occupancy
_atom_site_symmetry_multiplicity
_atom_site_calc_flag
_atom_site_refinement_flags
F1 F 0.76868(8) 0.56335(8) 0.02997(6) 0.0194(2) Uani 1 1 d .
F2 F 1.21859(8) 0.62530(8) 0.05809(6) 0.0195(2) Uani 1 1 d .
N3 N 0.98031(12) 0.15834(10) 0.20682(8) 0.0124(3) Uani 1 1 d .
N1 N 1.15281(14) 0.87263(12) 0.11864(10) 0.0246(3) Uani 1 1 d .
C4 C 0.99218(14) 0.60676(12) 0.04933(9) 0.0111(3) Uani 1 1 d .
N2 N 0.79808(14) 0.76267(12) 0.17365(11) 0.0270(4) Uani 1 1 d .
C5 C 0.88665(13) 0.53446(13) 0.01655(10) 0.0122(3) Uani 1 1 d .
C1 C 1.07888(15) 0.79832(13) 0.10880(10) 0.0147(3) Uani 1 1 d .
C3 C 0.98456(14) 0.71217(12) 0.09851(10) 0.0129(3) Uani 1 1 d .
C16 C 1.00348(16) 0.26210(13) 0.26873(10) 0.0170(3) Uani 1 1 d .
H16A H 1.0916 0.2567 0.3101 0.020 Uiso 1 1 calc R
H16B H 0.9401 0.2613 0.3078 0.020 Uiso 1 1 calc R
C2 C 0.88040(15) 0.73765(13) 0.13870(10) 0.0161(3) Uani 1 1 d .
C13 C 1.06995(14) 0.15784(13) 0.14108(10) 0.0145(3) Uani 1 1 d .
H13A H 1.0561 0.0861 0.1056 0.017 Uiso 1 1 calc R
H13B H 1.0438 0.2207 0.0966 0.017 Uiso 1 1 calc R
C6 C 1.10629(13) 0.56538(12) 0.02968(10) 0.0121(3) Uani 1 1 d .
C7 C 0.84041(14) 0.16323(13) 0.15032(10) 0.0159(3) Uani 1 1 d .
H7A H 0.7839 0.1795 0.1927 0.019 Uiso 1 1 calc R
H7B H 0.8324 0.2280 0.1072 0.019 Uiso 1 1 calc R
C10 C 1.00544(15) 0.05208(12) 0.26580(10) 0.0146(3) Uani 1 1 d .
H10A H 1.0972 0.0531 0.3015 0.018 Uiso 1 1 calc R
H10B H 0.9944 -0.0146 0.2244 0.018 Uiso 1 1 calc R
C8 C 0.78843(15) 0.05854(15) 0.09509(11) 0.0232(4) Uani 1 1 d .
H8A H 0.7827 -0.0053 0.1370 0.028 Uiso 1 1 calc R
H8B H 0.8472 0.0361 0.0557 0.028 Uiso 1 1 calc R
C11 C 0.91893(17) 0.03625(14) 0.33282(11) 0.0211(4) Uani 1 1 d .
H11A H 0.9349 0.0981 0.3789 0.025 Uiso 1 1 calc R
H11B H 0.8263 0.0391 0.2990 0.025 Uiso 1 1 calc R
C12 C 0.94875(17) -0.07774(14) 0.38120(11) 0.0215(4) Uani 1 1 d .
H12A H 0.9298 -0.1388 0.3355 0.032 Uiso 1 1 calc R
H12B H 0.8948 -0.0872 0.4255 0.032 Uiso 1 1 calc R
H12C H 1.0408 -0.0805 0.4137 0.032 Uiso 1 1 calc R
C17 C 0.9918(2) 0.37489(14) 0.21782(12) 0.0288(4) Uani 1 1 d .
H17A H 1.0629 0.3818 0.1856 0.035 Uiso 1 1 calc R
H17B H 0.9079 0.3780 0.1711 0.035 Uiso 1 1 calc R
C15 C 1.28608(17) 0.18581(17) 0.10941(13) 0.0302(4) Uani 1 1 d .
H15A H 1.2695 0.1208 0.0674 0.045 Uiso 1 1 calc R
H15B H 1.3797 0.1918 0.1370 0.045 Uiso 1 1 calc R
H15C H 1.2555 0.2554 0.0751 0.045 Uiso 1 1 calc R
C14 C 1.21400(15) 0.16942(15) 0.18507(11) 0.0223(4) Uani 1 1 d .
H14A H 1.2462 0.1004 0.2211 0.027 Uiso 1 1 calc R
H14B H 1.2293 0.2353 0.2274 0.027 Uiso 1 1 calc R
C18 C 0.9994(2) 0.47078(15) 0.28425(13) 0.0305(4) Uani 1 1 d .
H18A H 0.9312 0.4621 0.3179 0.046 Uiso 1 1 calc R
H18B H 0.9872 0.5428 0.2505 0.046 Uiso 1 1 calc R
H18C H 1.0848 0.4704 0.3280 0.046 Uiso 1 1 calc R
C9 C 0.65368(17) 0.08685(19) 0.03548(12) 0.0330(5) Uani 1 1 d .
H9A H 0.5990 0.1163 0.0745 0.050 Uiso 1 1 calc R
H9B H 0.6140 0.0182 0.0039 0.050 Uiso 1 1 calc R
H9C H 0.6616 0.1443 -0.0102 0.050 Uiso 1 1 calc R

loop_
_atom_site_aniso_label
_atom_site_aniso_U_11
_atom_site_aniso_U_22
_atom_site_aniso_U_33
_atom_site_aniso_U_23
_atom_site_aniso_U_13
_atom_site_aniso_U_12
F1 0.0114(4) 0.0197(5) 0.0297(5) -0.0072(4) 0.0101(4) 0.0009(3)
F2 0.0125(4) 0.0183(5) 0.0282(5) -0.0086(4) 0.0058(4) -0.0051(3)
N3 0.0159(6) 0.0119(6) 0.0104(6) -0.0008(5) 0.0052(5) 0.0013(5)
N1 0.0268(8) 0.0177(7) 0.0335(8) -0.0063(6) 0.0152(6) -0.0048(6)
C4 0.0156(7) 0.0105(7) 0.0076(6) 0.0025(5) 0.0036(5) 0.0015(5)
N2 0.0300(8) 0.0216(8) 0.0369(8) -0.0101(6) 0.0226(7) -0.0049(6)
C5 0.0106(7) 0.0144(7) 0.0131(7) 0.0015(6) 0.0058(5) 0.0033(5)
C1 0.0198(8) 0.0129(7) 0.0134(7) -0.0019(6) 0.0079(6) 0.0029(6)
C3 0.0151(7) 0.0117(7) 0.0132(7) -0.0005(6) 0.0062(6) 0.0003(6)
C16 0.0271(8) 0.0130(8) 0.0127(7) -0.0038(6) 0.0079(6) 0.0002(6)
C2 0.0230(8) 0.0101(7) 0.0170(7) -0.0012(6) 0.0081(6) -0.0023(6)
C13 0.0185(8) 0.0153(8) 0.0121(7) -0.0018(6) 0.0085(6) 0.0002(6)
C6 0.0114(7) 0.0132(7) 0.0115(7) 0.0010(5) 0.0025(5) -0.0028(5)
C7 0.0148(7) 0.0197(8) 0.0138(7) 0.0030(6) 0.0048(6) 0.0036(6)
C10 0.0191(7) 0.0105(7) 0.0148(7) 0.0018(6) 0.0049(6) 0.0043(6)
C8 0.0179(8) 0.0320(10) 0.0214(8) -0.0066(7) 0.0080(6) -0.0058(7)
C11 0.0297(9) 0.0179(8) 0.0192(8) 0.0059(6) 0.0127(7) 0.0068(7)
C12 0.0288(9) 0.0161(8) 0.0207(8) 0.0050(6) 0.0081(7) 0.0034(7)
C17 0.0523(12) 0.0149(8) 0.0213(8) 0.0009(7) 0.0129(8) 0.0002(8)
C15 0.0220(9) 0.0343(10) 0.0377(10) 0.0109(8) 0.0139(8) 0.0003(7)
C14 0.0167(8) 0.0291(9) 0.0221(8) -0.0023(7) 0.0064(6) -0.0002(7)
C18 0.0449(11) 0.0174(9) 0.0300(9) 0.0001(7) 0.0107(8) 0.0028(8)
C9 0.0197(9) 0.0562(13) 0.0239(9) -0.0037(9) 0.0067(7) -0.0103(8)

loop_
_atom_type_symbol
_atom_type_description
_atom_type_scat_dispersion_real
_atom_type_scat_dispersion_imag
_atom_type_scat_source
C C 0.0033 0.0016 'International Tables Vol C Tables 4.2.6.8 and 6.1.1.4'
H H 0.0000 0.0000 'International Tables Vol C Tables 4.2.6.8 and 6.1.1.4'
F F 0.0171 0.0103 'International Tables Vol C Tables 4.2.6.8 and 6.1.1.4'
N N 0.0061 0.0033 'International Tables Vol C Tables 4.2.6.8 and 6.1.1.4'

loop_
_geom_angle_atom_site_label_1
_geom_angle_atom_site_label_2
_geom_angle_atom_site_label_3
_geom_angle
_geom_angle_site_symmetry_1
_geom_angle_site_symmetry_3
C16 N3 C10 109.31(11) . .
C16 N3 C7 107.53(11) . .
C10 N3 C7 111.42(11) . .
C16 N3 C13 111.26(11) . .
C10 N3 C13 108.81(11) . .
C7 N3 C13 108.50(11) . .
C5 C4 C6 111.85(13) . .
C5 C4 C3 124.12(13) . .
C6 C4 C3 124.03(13) . .
F1 C5 C6 116.92(13) . 3_765
F1 C5 C4 118.85(13) . .
C6 C5 C4 124.23(13) 3_765 .
N1 C1 C3 176.89(16) . .
C1 C3 C2 114.04(13) . .
C1 C3 C4 123.18(13) . .
C2 C3 C4 122.77(13) . .
N3 C16 C17 114.66(12) . .
N3 C16 H16A 108.6 . .
C17 C16 H16A 108.6 . .
N3 C16 H16B 108.6 . .
C17 C16 H16B 108.6 . .
H16A C16 H16B 107.6 . .
N2 C2 C3 176.92(17) . .
C14 C13 N3 116.03(12) . .
C14 C13 H13A 108.3 . .
N3 C13 H13A 108.3 . .
C14 C13 H13B 108.3 . .
N3 C13 H13B 108.3 . .
H13A C13 H13B 107.4 . .
F2 C6 C5 116.87(12) . 3_765
F2 C6 C4 119.20(13) . .
C5 C6 C4 123.93(13) 3_765 .
C8 C7 N3 116.77(12) . .
C8 C7 H7A 108.1 . .
N3 C7 H7A 108.1 . .
C8 C7 H7B 108.1 . .
N3 C7 H7B 108.1 . .
H7A C7 H7B 107.3 . .
N3 C10 C11 115.73(12) . .
N3 C10 H10A 108.3 . .
C11 C10 H10A 108.3 . .
N3 C10 H10B 108.3 . .
C11 C10 H10B 108.3 . .
H10A C10 H10B 107.4 . .
C7 C8 C9 107.85(15) . .
C7 C8 H8A 110.1 . .
C9 C8 H8A 110.1 . .
C7 C8 H8B 110.1 . .
C9 C8 H8B 110.1 . .
H8A C8 H8B 108.5 . .
C12 C11 C10 109.38(13) . .
C12 C11 H11A 109.8 . .
C10 C11 H11A 109.8 . .
C12 C11 H11B 109.8 . .
C10 C11 H11B 109.8 . .
H11A C11 H11B 108.2 . .
C11 C12 H12A 109.5 . .
C11 C12 H12B 109.5 . .
H12A C12 H12B 109.5 . .
C11 C12 H12C 109.5 . .
H12A C12 H12C 109.5 . .
H12B C12 H12C 109.5 . .
C18 C17 C16 110.09(14) . .
C18 C17 H17A 109.6 . .
C16 C17 H17A 109.6 . .
C18 C17 H17B 109.6 . .
C16 C17 H17B 109.6 . .
H17A C17 H17B 108.2 . .
C14 C15 H15A 109.5 . .
C14 C15 H15B 109.5 . .
H15A C15 H15B 109.5 . .
C14 C15 H15C 109.5 . .
H15A C15 H15C 109.5 . .
H15B C15 H15C 109.5 . .
C13 C14 C15 108.77(13) . .
C13 C14 H14A 109.9 . .
C15 C14 H14A 109.9 . .
C13 C14 H14B 109.9 . .
C15 C14 H14B 109.9 . .
H14A C14 H14B 108.3 . .
C17 C18 H18A 109.5 . .
C17 C18 H18B 109.5 . .
H18A C18 H18B 109.5 . .
C17 C18 H18C 109.5 . .
H18A C18 H18C 109.5 . .
H18B C18 H18C 109.5 . .
C8 C9 H9A 109.5 . .
C8 C9 H9B 109.5 . .
H9A C9 H9B 109.5 . .
C8 C9 H9C 109.5 . .
H9A C9 H9C 109.5 . .
H9B C9 H9C 109.5 . .

loop_
_geom_bond_atom_site_label_1
_geom_bond_atom_site_label_2
_geom_bond_distance
_geom_bond_site_symmetry_2
F1 C5 1.3558(16) .
F2 C6 1.3604(17) .
N3 C16 1.5182(18) .
N3 C10 1.5185(18) .
N3 C7 1.5196(19) .
N3 C13 1.5222(18) .
N1 C1 1.161(2) .
C4 C5 1.397(2) .
C4 C6 1.399(2) .
C4 C3 1.456(2) .
N2 C2 1.157(2) .
C5 C6 1.376(2) 3_765
C1 C3 1.407(2) .
C3 C2 1.410(2) .
C16 C17 1.523(2) .
C16 H16A 0.9900 .
C16 H16B 0.9900 .
C13 C14 1.515(2) .
C13 H13A 0.9900 .
C13 H13B 0.9900 .
C6 C5 1.376(2) 3_765
C7 C8 1.513(2) .
C7 H7A 0.9900 .
C7 H7B 0.9900 .
C10 C11 1.523(2) .
C10 H10A 0.9900 .
C10 H10B 0.9900 .
C8 C9 1.526(2) .
C8 H8A 0.9900 .
C8 H8B 0.9900 .
C11 C12 1.523(2) .
C11 H11A 0.9900 .
C11 H11B 0.9900 .
C12 H12A 0.9800 .
C12 H12B 0.9800 .
C12 H12C 0.9800 .
C17 C18 1.494(2) .
C17 H17A 0.9900 .
C17 H17B 0.9900 .
C15 C14 1.522(2) .
C15 H15A 0.9800 .
C15 H15B 0.9800 .
C15 H15C 0.9800 .
C14 H14A 0.9900 .
C14 H14B 0.9900 .
C18 H18A 0.9800 .
C18 H18B 0.9800 .
C18 H18C 0.9800 .
C9 H9A 0.9800 .
C9 H9B 0.9800 .
C9 H9C 0.9800 .

loop_
_geom_torsion_atom_site_label_1
_geom_torsion_atom_site_label_2
_geom_torsion_atom_site_label_3
_geom_torsion_atom_site_label_4
_geom_torsion
_geom_torsion_site_symmetry_4
C6 C4 C5 F1 -179.70(12) .
C3 C4 C5 F1 0.6(2) .
C6 C4 C5 C6 -0.1(2) 3_765
C3 C4 C5 C6 -179.78(13) 3_765
N1 C1 C3 C2 -12(3) .
N1 C1 C3 C4 167(3) .
C5 C4 C3 C1 -161.95(14) .
C6 C4 C3 C1 18.4(2) .
C5 C4 C3 C2 16.9(2) .
C6 C4 C3 C2 -162.73(14) .
C10 N3 C16 C17 175.45(14) .
C7 N3 C16 C17 -63.44(16) .
C13 N3 C16 C17 55.25(17) .
C1 C3 C2 N2 -12(3) .
C4 C3 C2 N2 169(3) .
C16 N3 C13 C14 53.81(17) .
C10 N3 C13 C14 -66.69(16) .
C7 N3 C13 C14 171.92(13) .
C5 C4 C6 F2 -179.17(12) .
C3 C4 C6 F2 0.5(2) .
C5 C4 C6 C5 0.1(2) 3_765
C3 C4 C6 C5 179.78(13) 3_765
C16 N3 C7 C8 -170.09(12) .
C10 N3 C7 C8 -50.32(16) .
C13 N3 C7 C8 69.46(15) .
C16 N3 C10 C11 61.05(16) .
C7 N3 C10 C11 -57.67(16) .
C13 N3 C10 C11 -177.26(13) .
N3 C7 C8 C9 -173.36(13) .
N3 C10 C11 C12 175.66(13) .
N3 C16 C17 C18 172.76(15) .
N3 C13 C14 C15 -171.25(13) .
